data_7246186
loop_
_publ_author_name
'Luo, Yu'
'Wang, Xilong'
'Liu, Qianwen'
'He, Yimiao'
'Li, Jing'
'Luo, Shuang'
'Zhu, Qiang'

_publ_section_title
;
 Palladium-catalyzed alkyne hydrocarbonylation under atmospheric pressure
 of carbon monoxide in the presence of hydrosilane
;
_journal_issue 3
_journal_name_full 'Green Chemistry'
_journal_page_first 1120
_journal_page_last 1127
_journal_paper_doi 10.1039/D2GC04689J
_journal_volume 25
_journal_year 2023
_chemical_formula_moiety 'C25 H29 N O'
_chemical_formula_sum 'C25 H29 N O'
_chemical_formula_weight 359.49
_space_group_crystal_system monoclinic
_space_group_IT_number 4
_space_group_name_Hall 'P 2yb'
_space_group_name_H-M_alt 'P 1 21 1'
_atom_sites_solution_hydrogens geom
_atom_sites_solution_primary dual
_audit_creation_date 2022-05-05
_audit_creation_method
;
Olex2 1.3
(compiled 2020.11.12 svn.r5f609507 for OlexSys, GUI svn.r6408)
;
_audit_update_record
;
2022-08-12 deposited with the CCDC.	2023-01-13 downloaded from the CCDC.
;
_cell_angle_alpha 90
_cell_angle_beta 103.2920(10)
_cell_angle_gamma 90
_cell_formula_units_Z 2
_cell_length_a 11.2000(2)
_cell_length_b 7.87450(10)
_cell_length_c 11.8582(2)
_cell_measurement_reflns_used 16384
_cell_measurement_temperature 100.00(10)
_cell_measurement_theta_max 78.7280
_cell_measurement_theta_min 3.7790
_cell_volume 1017.81(3)
_computing_cell_refinement 'CrysAlisPro 1.171.41.120a (Rigaku OD, 2021)'
_computing_data_collection 'CrysAlisPro 1.171.41.120a (Rigaku OD, 2021)'
_computing_data_reduction 'CrysAlisPro 1.171.41.120a (Rigaku OD, 2021)'
_computing_molecular_graphics 'Olex2 1.3 (Dolomanov et al., 2009)'
_computing_publication_material 'Olex2 1.3 (Dolomanov et al., 2009)'
_computing_structure_refinement 'SHELXL 2018/3 (Sheldrick, 2015)'
_computing_structure_solution 'SHELXT 2018/2 (Sheldrick, 2018)'
_diffrn_ambient_environment N~2~
_diffrn_ambient_temperature 100.00(10)
_diffrn_detector 'Hybrid Pixel Array Detector'
_diffrn_detector_area_resol_mean 10.0000
_diffrn_detector_type HyPix
_diffrn_measured_fraction_theta_full 1.000
_diffrn_measured_fraction_theta_max 0.971
_diffrn_measurement_details
;
List of Runs (angles in degrees, time in seconds):

  # Type    Start    End  Width  t~exp~   \w     \q     \k     \f   Frames
#--------------------------------------------------------------------------
  1  \w     27.00 123.00   0.50    0.05    --   45.81  19.00  60.00  192
  2  \w     21.00 119.00   0.50    0.05    --   45.81  77.00  90.00  196
  3  \w     21.00 119.00   0.50    0.05    --   45.81  77.00  30.00  196
  4  \w     29.00 119.00   0.50    0.05    --   45.81  57.00 -30.00  180
  5  \w     25.00 123.00   0.50    0.05    --   45.81  15.00 -36.00  196
  6  \w    -22.00  31.00   0.50    0.05    --  -45.81  15.00 -36.00  106
  7  \w    -61.00 -27.00   0.50    0.05    -- -100.00  61.00-120.00   68
  8  \w    -57.00 -27.00   0.50    0.05    -- -100.00  61.00  60.00   60
  9  \w    -69.00 -27.00   0.50    0.05    -- -100.00  61.00 120.00   84
 10  \w     89.00 163.00   0.50    0.05    --  112.25  77.00  90.00  148
 11  \w    133.00 177.00   0.50    0.05    --  112.25  61.00  30.00   88
 12  \w     95.00 122.00   0.50    0.05    --  112.25  61.00  30.00   54
 13  \w    100.00 177.00   0.50    0.05    --  112.25  61.00 -30.00  154
 14  \w     91.00 178.00   0.50    0.05    --  112.25  15.00 -36.00  174
 15  \w     79.00 104.00   0.50    0.05    --  112.25 -77.00 -60.00   50
 16  \w     43.00  72.00   0.50    0.05    --  112.25 -61.00-120.00   58
 17  \w     42.00  72.00   0.50    0.05    --  112.25 -61.00 -90.00   60
 18  \w     43.00  73.00   0.50    0.05    --  112.25 -61.00 -60.00   60
 19  \w     41.00  72.00   0.50    0.05    --  112.25 -61.00 -30.00   62
 20  \w     40.00  68.00   0.50    0.05    --  112.25 -61.00  30.00   56
 21  \w    -30.00  26.00   0.50    0.05    --   45.81 -15.00 153.00  112
 22  \w     18.00  96.00   0.50    0.05    --   45.81-125.00  60.00  156
 23  \w     40.00 108.00   0.50    0.05    --  112.25-125.00  60.00  136
 24  \w     64.00 103.00   0.50    0.05    --  112.25 -94.00  30.00   78
 25  \w     79.00 105.00   0.50    0.05    --  112.25-125.00   0.00   52
 26  \w     43.00  76.00   0.50    0.05    --  112.25-125.00   0.00   66
 27  \w     40.00  67.00   0.50    0.05    --  112.25 -94.00 -90.00   54
 28  \w     72.00 104.00   0.50    0.05    --  112.25 -94.00 -90.00   64
 29  \w   -119.00 -21.00   0.50    0.05    --  -45.81 -77.00 120.00  196
 30  \w   -119.00 -21.00   0.50    0.05    --  -45.81 -77.00  60.00  196
 31  \w   -103.00 -77.00   0.50    0.05    -- -100.00 -77.00   0.00   52
 32  \w   -173.00 -75.00   0.50    0.05    -- -100.00 -77.00  60.00  196
 33  \w   -168.00-142.00   0.50    0.05    -- -100.00 -77.00  30.00   52
 34  \w   -116.00 -77.00   0.50    0.05    -- -100.00 -77.00  30.00   78
 35  \w   -158.00-132.00   0.50    0.05    -- -100.00 -77.00 150.00   52
 36  \w   -159.00-122.00   0.50    0.05    -- -100.00 -75.00 128.30   74
 37  \w   -101.00 -75.00   0.50    0.05    -- -100.00 -77.00 150.00   52
 38  \w   -101.00 -76.00   0.50    0.05    -- -100.00 -75.00 128.30   50
 39  \w   -101.00 -75.00   0.50    0.05    -- -100.00 -77.00 120.00   52
 40  \w   -102.00 -77.00   0.50    0.05    -- -100.00 -71.00 152.78   50
 41  \w   -109.00 -77.00   0.50    0.05    -- -100.00 -73.00 118.95   64
 42  \w   -111.00 -75.00   0.50    0.05    -- -100.00 -77.00  90.00   72
 43  \w   -173.00 -77.00   0.50    0.05    -- -100.00 -73.00   3.69  192
 44  \w   -105.00 -79.00   0.50    0.05    -- -100.00 -70.00  29.13   52
 45  \w   -172.00-121.00   0.50    0.05    -- -100.00 -71.00  39.83  102
 46  \w   -158.00-119.00   0.50    0.05    -- -100.00 -64.00  91.79   78
 47  \w   -104.00 -78.00   0.50    0.05    -- -100.00 -71.00  39.83   52
 48  \w   -110.00 -81.00   0.50    0.05    -- -100.00 -61.00   0.00   58
 49  \w   -167.00-133.00   0.50    0.05    -- -100.00 -61.00  60.00   68
 50  \w   -156.00-130.00   0.50    0.05    -- -100.00 -61.00   0.00   52
 51  \w   -167.00 -84.00   0.50    0.05    -- -100.00 -63.00  84.68  166
 52  \w   -105.00 -80.00   0.50    0.05    -- -100.00 -64.00  91.79   50
 53  \w   -120.00 -83.00   0.50    0.05    -- -100.00 -61.00  60.00   74
 54  \w   -172.00 -81.00   0.50    0.05    -- -100.00 -61.00 120.00  182
 55  \w   -161.00-135.00   0.50    0.05    -- -100.00 -60.00  45.84   52
 56  \w   -112.00 -85.00   0.50    0.05    -- -100.00 -61.00 -30.00   54
 57  \w   -111.00 -86.00   0.50    0.05    -- -100.00 -51.00  23.04   50
 58  \w   -119.00 -85.00   0.50    0.05    -- -100.00 -45.00  30.00   68
 59  \w   -107.00 -82.00   0.50    0.05    -- -100.00 -60.00  45.84   50
 60  \w   -123.00 -25.00   0.50    0.05    --  -45.81 -15.00 153.00  196
 61  \w   -175.00 -79.00   0.50    0.05    -- -100.00 -15.00 153.00  192
;
_diffrn_measurement_device 'four-circle diffractometer'
_diffrn_measurement_device_type 'XtaLAB Synergy R, DW system, HyPix'
_diffrn_measurement_method '\w scans'
_diffrn_orient_matrix_type 'CrysAlisPro convention (1999,Acta A55,543-557)'
_diffrn_orient_matrix_UB_11 -0.0134263000
_diffrn_orient_matrix_UB_12 -0.0200388000
_diffrn_orient_matrix_UB_13 -0.1315999000
_diffrn_orient_matrix_UB_21 0.1389057000
_diffrn_orient_matrix_UB_22 -0.0324587000
_diffrn_orient_matrix_UB_23 0.0200683000
_diffrn_orient_matrix_UB_31 -0.0220920000
_diffrn_orient_matrix_UB_32 -0.1918879000
_diffrn_orient_matrix_UB_33 0.0102572000
_diffrn_radiation_monochromator mirror
_diffrn_radiation_probe x-ray
_diffrn_radiation_type 'Cu K\a'
_diffrn_radiation_wavelength 1.54184
_diffrn_reflns_av_R_equivalents 0.0323
_diffrn_reflns_av_unetI/netI 0.0205
_diffrn_reflns_Laue_measured_fraction_full 1.000
_diffrn_reflns_Laue_measured_fraction_max 0.971
_diffrn_reflns_limit_h_max 14
_diffrn_reflns_limit_h_min -14
_diffrn_reflns_limit_k_max 8
_diffrn_reflns_limit_k_min -9
_diffrn_reflns_limit_l_max 15
_diffrn_reflns_limit_l_min -14
_diffrn_reflns_number 20056
_diffrn_reflns_point_group_measured_fraction_full 0.968
_diffrn_reflns_point_group_measured_fraction_max 0.918
_diffrn_reflns_theta_full 67.684
_diffrn_reflns_theta_max 78.795
_diffrn_reflns_theta_min 3.830
_diffrn_source 'Rotating-anode X-ray tube'
_diffrn_source_type 'Rigaku (Cu) X-ray Source'
_exptl_absorpt_coefficient_mu 0.539
_exptl_absorpt_correction_T_max 1.00000
_exptl_absorpt_correction_T_min 0.61033
_exptl_absorpt_correction_type multi-scan
_exptl_absorpt_process_details
;
CrysAlisPro 1.171.41.120a (Rigaku Oxford Diffraction, 2021)
Empirical absorption correction using spherical harmonics,
implemented in SCALE3 ABSPACK scaling algorithm.
;
_exptl_crystal_colour yellow
_exptl_crystal_colour_primary yellow
_exptl_crystal_density_diffrn 1.173
_exptl_crystal_description block
_exptl_crystal_F_000 388
_exptl_crystal_size_max 0.25
_exptl_crystal_size_mid 0.2
_exptl_crystal_size_min 0.15
_refine_diff_density_max 0.107
_refine_diff_density_min -0.174
_refine_diff_density_rms 0.039
_refine_ls_abs_structure_details
;
 Flack x determined using 1653 quotients [(I+)-(I-)]/[(I+)+(I-)]
 (Parsons, Flack and Wagner, Acta Cryst. B69 (2013) 249-259).
;
_refine_ls_abs_structure_Flack 0.08(10)
_refine_ls_extinction_method none
_refine_ls_goodness_of_fit_ref 1.083
_refine_ls_hydrogen_treatment constr
_refine_ls_matrix_type full
_refine_ls_number_parameters 278
_refine_ls_number_reflns 4023
_refine_ls_number_restraints 1
_refine_ls_restrained_S_all 1.083
_refine_ls_R_factor_all 0.0317
_refine_ls_R_factor_gt 0.0312
_refine_ls_shift/su_max 0.000
_refine_ls_shift/su_mean 0.000
_refine_ls_structure_factor_coef Fsqd
_refine_ls_weighting_details 'w=1/[\s^2^(Fo^2^)+(0.0473P)^2^+0.0957P] where P=(Fo^2^+2Fc^2^)/3'
_refine_ls_weighting_scheme calc
_refine_ls_wR_factor_gt 0.0800
_refine_ls_wR_factor_ref 0.0804
_reflns_Friedel_coverage 0.757
_reflns_Friedel_fraction_full 0.930
_reflns_Friedel_fraction_max 0.855
_reflns_number_gt 3942
_reflns_number_total 4023
_reflns_threshold_expression 'I > 2\s(I)'
_cod_data_source_file d2gc04689j2.cif
_cod_data_source_block chenzhh_b1_220427_auto
_cod_depositor_comments 'Adding full bibliography for 7246185--7246186.cif.'
_cod_database_code 7246186
_shelx_shelxl_version_number 2018/3
_chemical_oxdiff_formula CHNO
_shelx_space_group_comment
;
The symmetry employed for this shelxl refinement is uniquely defined
by the following loop, which should always be used as a source of
symmetry information in preference to the above space-group names.
They are only intended as comments.
;
_reflns_odcompleteness_completeness 100.00
_reflns_odcompleteness_iscentric 1
_reflns_odcompleteness_theta 71.98
_olex2_refinement_description
;
1. Fixed Uiso
 At 1.2 times of:
  All C(H) groups, All C(H,H) groups
 At 1.5 times of:
  All C(H,H,H) groups
2. Others
 Sof(C18A)=Sof(H18D)=Sof(H18E)=Sof(H18F)=Sof(C19A)=Sof(H19D)=Sof(H19E)=
 Sof(H19F)=Sof(C17A)=Sof(H17D)=Sof(H17E)=Sof(H17F)=1-FVAR(1)
 Sof(C17)=Sof(H17A)=Sof(H17B)=Sof(H17C)=Sof(C18)=Sof(H18A)=Sof(H18B)=Sof(H18C)=
 Sof(C19)=Sof(H19A)=Sof(H19B)=Sof(H19C)=FVAR(1)
3.a Ternary CH refined with riding coordinates:
 C21(H21)
3.b Secondary CH2 refined with riding coordinates:
 C26(H26A,H26B), C22(H22A,H22B), C25(H25A,H25B), C23(H23A,H23B), C24(H24A,H24B)
3.c Aromatic/amide H refined with riding coordinates:
 C5(H5), C11(H11), C14(H14), C12(H12), C20(H20), C13(H13), C8(H8), C6(H6),
 C7(H7)
3.d Idealised Me refined as rotating group:
 C17(H17A,H17B,H17C), C18(H18A,H18B,H18C), C19(H19A,H19B,H19C), C18A(H18D,H18E,
 H18F), C19A(H19D,H19E,H19F), C17A(H17D,H17E,H17F)
;
_olex2_submission_special_instructions 'No special instructions were received'
_oxdiff_exptl_absorpt_empirical_details
;
Empirical correction (ABSPACK) includes:
- Absorption correction using spherical harmonics
- Frame scaling
;
_oxdiff_exptl_absorpt_empirical_full_max 1.493
_oxdiff_exptl_absorpt_empirical_full_min 0.529

loop_
_space_group_symop_operation_xyz
'x, y, z'
'-x, y+1/2, -z'

loop_
_atom_site_label
_atom_site_type_symbol
_atom_site_fract_x
_atom_site_fract_y
_atom_site_fract_z
_atom_site_U_iso_or_equiv
_atom_site_adp_type
_atom_site_occupancy
_atom_site_site_symmetry_order
_atom_site_calc_flag
_atom_site_refinement_flags_posn
_atom_site_refinement_flags_adp
_atom_site_refinement_flags_occupancy
_atom_site_disorder_assembly
_atom_site_disorder_group
O27 O 0.57417(10) 0.47048(17) 0.08129(10) 0.0306(3) Uani 1 1 d . . . . .
N1 N 0.56558(11) 0.32077(18) 0.24678(11) 0.0236(3) Uani 1 1 d . . . . .
C4 C 0.39351(13) 0.4389(2) 0.29130(12) 0.0225(3) Uani 1 1 d . . . . .
C10 C 0.65253(14) 0.1899(2) 0.23723(13) 0.0223(3) Uani 1 1 d . . . . .
C15 C 0.77869(13) 0.1987(2) 0.28921(13) 0.0224(3) Uani 1 1 d . . . . .
C2 C 0.52570(14) 0.4421(2) 0.16150(13) 0.0238(3) Uani 1 1 d . . . . .
C21 C 0.24926(14) 0.7521(2) 0.13705(13) 0.0231(3) Uani 1 1 d . . . . .
H21 H 0.192164 0.672831 0.164449 0.028 Uiso 1 1 calc R U . . .
C3 C 0.41562(13) 0.5256(2) 0.18865(13) 0.0231(3) Uani 1 1 d . . . . .
C16 C 0.84298(14) 0.3481(2) 0.36265(13) 0.0253(3) Uani 1 1 d . . . . .
C9 C 0.48513(13) 0.3143(2) 0.32292(13) 0.0225(3) Uani 1 1 d . . . . .
C5 C 0.30739(14) 0.4584(2) 0.35860(13) 0.0254(3) Uani 1 1 d . . . . .
H5 H 0.244105 0.540818 0.338490 0.031 Uiso 1 1 calc R U . . .
C11 C 0.60286(15) 0.0507(2) 0.16978(14) 0.0268(4) Uani 1 1 d . . . . .
H11 H 0.517457 0.048740 0.135295 0.032 Uiso 1 1 calc R U . . .
C14 C 0.84874(15) 0.0599(2) 0.26908(14) 0.0279(4) Uani 1 1 d . . . . .
H14 H 0.934364 0.060669 0.302639 0.033 Uiso 1 1 calc R U . . .
C12 C 0.67536(17) -0.0848(2) 0.15197(15) 0.0319(4) Uani 1 1 d . . . . .
H12 H 0.640670 -0.179275 0.106170 0.038 Uiso 1 1 calc R U . . .
C26 C 0.18222(14) 0.8283(3) 0.02058(14) 0.0287(4) Uani 1 1 d . . . . .
H26A H 0.240850 0.896253 -0.011752 0.034 Uiso 1 1 calc R U . . .
H26B H 0.151283 0.735215 -0.034502 0.034 Uiso 1 1 calc R U . . .
C22 C 0.28816(14) 0.8924(2) 0.22821(14) 0.0274(4) Uani 1 1 d . . . . .
H22A H 0.324392 0.840063 0.304279 0.033 Uiso 1 1 calc R U . . .
H22B H 0.351667 0.964473 0.206306 0.033 Uiso 1 1 calc R U . . .
C20 C 0.35966(14) 0.6538(2) 0.12272(14) 0.0243(3) Uani 1 1 d . . . . .
H20 H 0.393810 0.686148 0.059628 0.029 Uiso 1 1 calc R U . . .
C13 C 0.79943(17) -0.0788(2) 0.20258(16) 0.0330(4) Uani 1 1 d . . . . .
H13 H 0.851088 -0.170103 0.191723 0.040 Uiso 1 1 calc R U . . .
C8 C 0.49308(15) 0.2102(2) 0.41787(14) 0.0279(4) Uani 1 1 d . . . . .
H8 H 0.554736 0.125378 0.436821 0.033 Uiso 1 1 calc R U . . .
C6 C 0.31524(16) 0.3556(2) 0.45570(14) 0.0287(4) Uani 1 1 d . . . . .
H6 H 0.257201 0.368717 0.502232 0.034 Uiso 1 1 calc R U . . .
C7 C 0.40726(16) 0.2341(3) 0.48513(14) 0.0305(4) Uani 1 1 d . . . . .
H7 H 0.411775 0.166155 0.552181 0.037 Uiso 1 1 calc R U . . .
C25 C 0.07475(15) 0.9412(3) 0.03272(15) 0.0335(4) Uani 1 1 d . . . . .
H25A H 0.037688 0.993763 -0.043080 0.040 Uiso 1 1 calc R U . . .
H25B H 0.011237 0.870774 0.056009 0.040 Uiso 1 1 calc R U . . .
C23 C 0.17913(16) 1.0026(3) 0.23854(16) 0.0325(4) Uani 1 1 d . . . . .
H23A H 0.119370 0.932918 0.268101 0.039 Uiso 1 1 calc R U . . .
H23B H 0.207707 1.095083 0.294864 0.039 Uiso 1 1 calc R U . . .
C24 C 0.11631(17) 1.0791(3) 0.12196(17) 0.0368(4) Uani 1 1 d . . . . .
H24A H 0.044525 1.146806 0.130787 0.044 Uiso 1 1 calc R U . . .
H24B H 0.174005 1.156090 0.095185 0.044 Uiso 1 1 calc R U . . .
C17 C 0.7974(2) 0.3571(4) 0.4766(2) 0.0327(6) Uani 0.710(3) 1 d . . P A 1
H17A H 0.836580 0.453330 0.523254 0.049 Uiso 0.710(3) 1 calc R U P A 1
H17B H 0.818783 0.251604 0.520380 0.049 Uiso 0.710(3) 1 calc R U P A 1
H17C H 0.708203 0.372242 0.458108 0.049 Uiso 0.710(3) 1 calc R U P A 1
C18 C 0.8171(3) 0.5141(4) 0.2988(2) 0.0355(7) Uani 0.710(3) 1 d . . P A 1
H18A H 0.730675 0.544370 0.290530 0.053 Uiso 0.710(3) 1 calc R U P A 1
H18B H 0.834697 0.502916 0.221945 0.053 Uiso 0.710(3) 1 calc R U P A 1
H18C H 0.869202 0.603089 0.342496 0.053 Uiso 0.710(3) 1 calc R U P A 1
C19 C 0.9817(2) 0.3224(4) 0.3978(3) 0.0410(7) Uani 0.710(3) 1 d . . P A 1
H19A H 1.014368 0.312964 0.328195 0.061 Uiso 0.710(3) 1 calc R U P A 1
H19B H 1.000077 0.218173 0.443743 0.061 Uiso 0.710(3) 1 calc R U P A 1
H19C H 1.019705 0.419496 0.444178 0.061 Uiso 0.710(3) 1 calc R U P A 1
C18A C 0.9303(6) 0.4425(9) 0.2895(6) 0.0329(15) Uani 0.290(3) 1 d . . P A 2
H18D H 0.879396 0.489347 0.217855 0.049 Uiso 0.290(3) 1 calc R U P A 2
H18E H 0.988381 0.360345 0.270486 0.049 Uiso 0.290(3) 1 calc R U P A 2
H18F H 0.975566 0.534558 0.336193 0.049 Uiso 0.290(3) 1 calc R U P A 2
C19A C 0.9263(6) 0.2860(9) 0.4743(6) 0.0371(17) Uani 0.290(3) 1 d . . P A 2
H19D H 0.986576 0.206276 0.456360 0.056 Uiso 0.290(3) 1 calc R U P A 2
H19E H 0.877243 0.228610 0.521462 0.056 Uiso 0.290(3) 1 calc R U P A 2
H19F H 0.969151 0.382904 0.517379 0.056 Uiso 0.290(3) 1 calc R U P A 2
C17A C 0.7637(5) 0.4906(9) 0.3928(5) 0.0317(15) Uani 0.290(3) 1 d . . P A 2
H17D H 0.816541 0.579202 0.436081 0.048 Uiso 0.290(3) 1 calc R U P A 2
H17E H 0.710143 0.445329 0.440275 0.048 Uiso 0.290(3) 1 calc R U P A 2
H17F H 0.713543 0.539055 0.321307 0.048 Uiso 0.290(3) 1 calc R U P A 2

loop_
_atom_site_aniso_label
_atom_site_aniso_U_11
_atom_site_aniso_U_22
_atom_site_aniso_U_33
_atom_site_aniso_U_23
_atom_site_aniso_U_13
_atom_site_aniso_U_12
O27 0.0271(6) 0.0379(8) 0.0283(5) 0.0055(5) 0.0093(4) 0.0123(5)
N1 0.0197(6) 0.0250(8) 0.0253(6) 0.0013(6) 0.0035(5) 0.0045(6)
C4 0.0202(7) 0.0222(8) 0.0229(7) -0.0049(6) 0.0006(5) -0.0003(6)
C10 0.0198(7) 0.0223(9) 0.0248(7) 0.0022(6) 0.0050(6) 0.0044(6)
C15 0.0200(7) 0.0225(9) 0.0244(7) 0.0032(6) 0.0045(5) 0.0030(6)
C2 0.0199(7) 0.0252(9) 0.0248(7) -0.0013(6) 0.0019(5) 0.0033(6)
C21 0.0182(7) 0.0224(8) 0.0278(7) 0.0001(6) 0.0040(6) 0.0021(6)
C3 0.0181(7) 0.0253(9) 0.0252(7) -0.0039(6) 0.0036(5) 0.0027(6)
C16 0.0216(7) 0.0256(9) 0.0268(7) -0.0009(7) 0.0014(6) 0.0024(6)
C9 0.0186(7) 0.0244(9) 0.0234(7) -0.0041(6) 0.0022(5) -0.0007(6)
C5 0.0226(7) 0.0257(9) 0.0271(7) -0.0051(7) 0.0040(6) 0.0020(6)
C11 0.0250(7) 0.0264(10) 0.0285(7) -0.0007(7) 0.0049(6) -0.0015(6)
C14 0.0218(7) 0.0272(10) 0.0341(8) 0.0036(7) 0.0052(6) 0.0066(7)
C12 0.0373(9) 0.0235(9) 0.0361(9) -0.0039(7) 0.0112(7) -0.0030(7)
C26 0.0220(7) 0.0362(11) 0.0276(8) 0.0026(7) 0.0050(6) 0.0081(7)
C22 0.0213(7) 0.0276(10) 0.0321(8) -0.0040(7) 0.0038(6) 0.0019(6)
C20 0.0204(7) 0.0263(9) 0.0259(7) -0.0010(6) 0.0048(6) 0.0028(6)
C13 0.0364(9) 0.0236(9) 0.0414(9) 0.0018(8) 0.0141(7) 0.0090(7)
C8 0.0245(8) 0.0295(10) 0.0276(7) 0.0012(7) 0.0017(6) 0.0030(7)
C6 0.0279(8) 0.0320(10) 0.0271(8) -0.0051(7) 0.0082(6) -0.0014(7)
C7 0.0304(8) 0.0344(10) 0.0255(7) 0.0024(7) 0.0042(6) -0.0006(7)
C25 0.0237(8) 0.0409(11) 0.0349(8) 0.0066(8) 0.0048(6) 0.0110(8)
C23 0.0285(8) 0.0277(10) 0.0408(9) -0.0061(7) 0.0069(7) 0.0065(7)
C24 0.0322(9) 0.0290(10) 0.0506(10) 0.0058(9) 0.0122(8) 0.0125(8)
C17 0.0343(13) 0.0353(15) 0.0276(11) -0.0012(10) 0.0054(9) -0.0047(11)
C18 0.0425(14) 0.0263(14) 0.0319(12) 0.0037(10) -0.0036(10) -0.0058(11)
C19 0.0236(12) 0.0399(17) 0.0552(17) -0.0100(14) 0.0002(11) -0.0011(12)
C18A 0.036(3) 0.024(3) 0.041(3) -0.008(3) 0.014(2) -0.007(3)
C19A 0.039(3) 0.032(4) 0.034(3) -0.004(3) -0.003(3) 0.006(3)
C17A 0.025(3) 0.030(4) 0.039(3) -0.013(3) 0.003(2) 0.003(2)

loop_
_atom_type_symbol
_atom_type_description
_atom_type_scat_dispersion_real
_atom_type_scat_dispersion_imag
_atom_type_scat_source
C C 0.0181 0.0091 'International Tables Vol C Tables 4.2.6.8 and 6.1.1.4'
H H 0.0000 0.0000 'International Tables Vol C Tables 4.2.6.8 and 6.1.1.4'
N N 0.0311 0.0180 'International Tables Vol C Tables 4.2.6.8 and 6.1.1.4'
O O 0.0492 0.0322 'International Tables Vol C Tables 4.2.6.8 and 6.1.1.4'

loop_
_geom_angle_atom_site_label_1
_geom_angle_atom_site_label_2
_geom_angle_atom_site_label_3
_geom_angle
_geom_angle_site_symmetry_1
_geom_angle_site_symmetry_3
_geom_angle_publ_flag
C2 N1 C10 123.04(13) . . ?
C2 N1 C9 110.13(12) . . ?
C9 N1 C10 124.43(14) . . ?
C9 C4 C3 107.11(13) . . ?
C5 C4 C3 134.03(15) . . ?
C5 C4 C9 118.84(15) . . ?
C15 C10 N1 123.98(14) . . ?
C11 C10 N1 114.81(13) . . ?
C11 C10 C15 121.20(15) . . ?
C10 C15 C16 125.26(14) . . ?
C14 C15 C10 115.65(15) . . ?
C14 C15 C16 119.08(13) . . ?
O27 C2 N1 124.63(14) . . ?
O27 C2 C3 128.58(15) . . ?
N1 C2 C3 106.79(13) . . ?
C26 C21 H21 108.6 . . ?
C26 C21 C22 110.67(14) . . ?
C22 C21 H21 108.6 . . ?
C20 C21 H21 108.6 . . ?
C20 C21 C26 110.18(13) . . ?
C20 C21 C22 110.04(12) . . ?
C4 C3 C2 106.18(13) . . ?
C20 C3 C4 133.59(14) . . ?
C20 C3 C2 120.23(14) . . ?
C15 C16 C17 108.85(16) . . ?
C15 C16 C18A 107.9(2) . . ?
C18 C16 C15 111.60(14) . . ?
C18 C16 C17 109.52(19) . . ?
C18 C16 C19 108.6(2) . . ?
C19 C16 C15 111.56(17) . . ?
C19 C16 C17 106.60(17) . . ?
C19A C16 C15 111.2(3) . . ?
C19A C16 C18A 106.7(4) . . ?
C19A C16 C17A 107.9(4) . . ?
C17A C16 C15 118.3(3) . . ?
C17A C16 C18A 104.0(4) . . ?
C4 C9 N1 109.70(14) . . ?
C8 C9 N1 127.68(15) . . ?
C8 C9 C4 122.57(15) . . ?
C4 C5 H5 120.4 . . ?
C6 C5 C4 119.23(15) . . ?
C6 C5 H5 120.4 . . ?
C10 C11 H11 119.3 . . ?
C12 C11 C10 121.45(15) . . ?
C12 C11 H11 119.3 . . ?
C15 C14 H14 118.4 . . ?
C13 C14 C15 123.22(15) . . ?
C13 C14 H14 118.4 . . ?
C11 C12 H12 120.9 . . ?
C13 C12 C11 118.25(17) . . ?
C13 C12 H12 120.9 . . ?
C21 C26 H26A 109.2 . . ?
C21 C26 H26B 109.2 . . ?
H26A C26 H26B 107.9 . . ?
C25 C26 C21 112.04(13) . . ?
C25 C26 H26A 109.2 . . ?
C25 C26 H26B 109.2 . . ?
C21 C22 H22A 109.4 . . ?
C21 C22 H22B 109.4 . . ?
H22A C22 H22B 108.0 . . ?
C23 C22 C21 111.26(13) . . ?
C23 C22 H22A 109.4 . . ?
C23 C22 H22B 109.4 . . ?
C21 C20 H20 116.2 . . ?
C3 C20 C21 127.52(15) . . ?
C3 C20 H20 116.2 . . ?
C14 C13 H13 119.9 . . ?
C12 C13 C14 120.23(16) . . ?
C12 C13 H13 119.9 . . ?
C9 C8 H8 121.2 . . ?
C9 C8 C7 117.58(16) . . ?
C7 C8 H8 121.2 . . ?
C5 C6 H6 119.7 . . ?
C7 C6 C5 120.62(16) . . ?
C7 C6 H6 119.7 . . ?
C8 C7 H7 119.4 . . ?
C6 C7 C8 121.14(16) . . ?
C6 C7 H7 119.4 . . ?
C26 C25 H25A 109.4 . . ?
C26 C25 H25B 109.4 . . ?
H25A C25 H25B 108.0 . . ?
C24 C25 C26 111.15(14) . . ?
C24 C25 H25A 109.4 . . ?
C24 C25 H25B 109.4 . . ?
C22 C23 H23A 109.4 . . ?
C22 C23 H23B 109.4 . . ?
H23A C23 H23B 108.0 . . ?
C24 C23 C22 111.29(14) . . ?
C24 C23 H23A 109.4 . . ?
C24 C23 H23B 109.4 . . ?
C25 C24 C23 110.76(16) . . ?
C25 C24 H24A 109.5 . . ?
C25 C24 H24B 109.5 . . ?
C23 C24 H24A 109.5 . . ?
C23 C24 H24B 109.5 . . ?
H24A C24 H24B 108.1 . . ?
C16 C17 H17A 109.5 . . ?
C16 C17 H17B 109.5 . . ?
C16 C17 H17C 109.5 . . ?
H17A C17 H17B 109.5 . . ?
H17A C17 H17C 109.5 . . ?
H17B C17 H17C 109.5 . . ?
C16 C18 H18A 109.5 . . ?
C16 C18 H18B 109.5 . . ?
C16 C18 H18C 109.5 . . ?
H18A C18 H18B 109.5 . . ?
H18A C18 H18C 109.5 . . ?
H18B C18 H18C 109.5 . . ?
C16 C19 H19A 109.5 . . ?
C16 C19 H19B 109.5 . . ?
C16 C19 H19C 109.5 . . ?
H19A C19 H19B 109.5 . . ?
H19A C19 H19C 109.5 . . ?
H19B C19 H19C 109.5 . . ?
C16 C18A H18D 109.5 . . ?
C16 C18A H18E 109.5 . . ?
C16 C18A H18F 109.5 . . ?
H18D C18A H18E 109.5 . . ?
H18D C18A H18F 109.5 . . ?
H18E C18A H18F 109.5 . . ?
C16 C19A H19D 109.5 . . ?
C16 C19A H19E 109.5 . . ?
C16 C19A H19F 109.5 . . ?
H19D C19A H19E 109.5 . . ?
H19D C19A H19F 109.5 . . ?
H19E C19A H19F 109.5 . . ?
C16 C17A H17D 109.5 . . ?
C16 C17A H17E 109.5 . . ?
C16 C17A H17F 109.5 . . ?
H17D C17A H17E 109.5 . . ?
H17D C17A H17F 109.5 . . ?
H17E C17A H17F 109.5 . . ?

loop_
_geom_bond_atom_site_label_1
_geom_bond_atom_site_label_2
_geom_bond_distance
_geom_bond_site_symmetry_2
_geom_bond_publ_flag
O27 C2 1.2193(19) . ?
N1 C10 1.440(2) . ?
N1 C2 1.388(2) . ?
N1 C9 1.4156(19) . ?
C4 C3 1.466(2) . ?
C4 C9 1.407(2) . ?
C4 C5 1.395(2) . ?
C10 C15 1.407(2) . ?
C10 C11 1.395(2) . ?
C15 C16 1.540(2) . ?
C15 C14 1.398(2) . ?
C2 C3 1.496(2) . ?
C21 H21 1.0000 . ?
C21 C26 1.534(2) . ?
C21 C22 1.537(2) . ?
C21 C20 1.501(2) . ?
C3 C20 1.341(2) . ?
C16 C17 1.552(3) . ?
C16 C18 1.505(3) . ?
C16 C19 1.527(3) . ?
C16 C18A 1.628(6) . ?
C16 C19A 1.515(6) . ?
C16 C17A 1.524(6) . ?
C9 C8 1.379(2) . ?
C5 H5 0.9500 . ?
C5 C6 1.394(2) . ?
C11 H11 0.9500 . ?
C11 C12 1.386(2) . ?
C14 H14 0.9500 . ?
C14 C13 1.385(3) . ?
C12 H12 0.9500 . ?
C12 C13 1.382(3) . ?
C26 H26A 0.9900 . ?
C26 H26B 0.9900 . ?
C26 C25 1.529(2) . ?
C22 H22A 0.9900 . ?
C22 H22B 0.9900 . ?
C22 C23 1.526(2) . ?
C20 H20 0.9500 . ?
C13 H13 0.9500 . ?
C8 H8 0.9500 . ?
C8 C7 1.396(2) . ?
C6 H6 0.9500 . ?
C6 C7 1.391(3) . ?
C7 H7 0.9500 . ?
C25 H25A 0.9900 . ?
C25 H25B 0.9900 . ?
C25 C24 1.513(3) . ?
C23 H23A 0.9900 . ?
C23 H23B 0.9900 . ?
C23 C24 1.524(3) . ?
C24 H24A 0.9900 . ?
C24 H24B 0.9900 . ?
C17 H17A 0.9800 . ?
C17 H17B 0.9800 . ?
C17 H17C 0.9800 . ?
C18 H18A 0.9800 . ?
C18 H18B 0.9800 . ?
C18 H18C 0.9800 . ?
C19 H19A 0.9800 . ?
C19 H19B 0.9800 . ?
C19 H19C 0.9800 . ?
C18A H18D 0.9800 . ?
C18A H18E 0.9800 . ?
C18A H18F 0.9800 . ?
C19A H19D 0.9800 . ?
C19A H19E 0.9800 . ?
C19A H19F 0.9800 . ?
C17A H17D 0.9800 . ?
C17A H17E 0.9800 . ?
C17A H17F 0.9800 . ?

loop_
_geom_torsion_atom_site_label_1
_geom_torsion_atom_site_label_2
_geom_torsion_atom_site_label_3
_geom_torsion_atom_site_label_4
_geom_torsion
_geom_torsion_site_symmetry_1
_geom_torsion_site_symmetry_2
_geom_torsion_site_symmetry_3
_geom_torsion_site_symmetry_4
_geom_torsion_publ_flag
O27 C2 C3 C4 177.68(17) . . . . ?
O27 C2 C3 C20 -2.5(3) . . . . ?
N1 C10 C15 C16 -0.5(2) . . . . ?
N1 C10 C15 C14 -179.34(14) . . . . ?
N1 C10 C11 C12 179.56(15) . . . . ?
N1 C2 C3 C4 -2.30(16) . . . . ?
N1 C2 C3 C20 177.51(14) . . . . ?
N1 C9 C8 C7 175.84(16) . . . . ?
C4 C3 C20 C21 -0.1(3) . . . . ?
C4 C9 C8 C7 -1.2(2) . . . . ?
C4 C5 C6 C7 -0.4(2) . . . . ?
C10 N1 C2 O27 -13.7(2) . . . . ?
C10 N1 C2 C3 166.26(13) . . . . ?
C10 N1 C9 C4 -165.70(13) . . . . ?
C10 N1 C9 C8 16.9(2) . . . . ?
C10 C15 C16 C17 67.1(2) . . . . ?
C10 C15 C16 C18 -53.9(2) . . . . ?
C10 C15 C16 C19 -175.55(19) . . . . ?
C10 C15 C16 C18A -110.9(3) . . . . ?
C10 C15 C16 C19A 132.3(3) . . . . ?
C10 C15 C16 C17A 6.6(4) . . . . ?
C10 C15 C14 C13 0.0(2) . . . . ?
C10 C11 C12 C13 -0.3(3) . . . . ?
C15 C10 C11 C12 0.5(2) . . . . ?
C15 C14 C13 C12 0.2(3) . . . . ?
C2 N1 C10 C15 98.49(18) . . . . ?
C2 N1 C10 C11 -80.53(19) . . . . ?
C2 N1 C9 C4 -2.89(17) . . . . ?
C2 N1 C9 C8 179.71(16) . . . . ?
C2 C3 C20 C21 -179.84(15) . . . . ?
C21 C26 C25 C24 55.3(2) . . . . ?
C21 C22 C23 C24 -56.2(2) . . . . ?
C3 C4 C9 N1 1.31(17) . . . . ?
C3 C4 C9 C8 178.86(15) . . . . ?
C3 C4 C5 C6 -177.61(16) . . . . ?
C16 C15 C14 C13 -178.88(16) . . . . ?
C9 N1 C10 C15 -100.84(19) . . . . ?
C9 N1 C10 C11 80.14(18) . . . . ?
C9 N1 C2 O27 -176.81(16) . . . . ?
C9 N1 C2 C3 3.17(17) . . . . ?
C9 C4 C3 C2 0.60(16) . . . . ?
C9 C4 C3 C20 -179.18(17) . . . . ?
C9 C4 C5 C6 0.7(2) . . . . ?
C9 C8 C7 C6 1.6(3) . . . . ?
C5 C4 C3 C2 179.06(16) . . . . ?
C5 C4 C3 C20 -0.7(3) . . . . ?
C5 C4 C9 N1 -177.43(14) . . . . ?
C5 C4 C9 C8 0.1(2) . . . . ?
C5 C6 C7 C8 -0.8(3) . . . . ?
C11 C10 C15 C16 178.49(14) . . . . ?
C11 C10 C15 C14 -0.4(2) . . . . ?
C11 C12 C13 C14 0.0(3) . . . . ?
C14 C15 C16 C17 -114.09(18) . . . . ?
C14 C15 C16 C18 124.93(19) . . . . ?
C14 C15 C16 C19 3.3(2) . . . . ?
C14 C15 C16 C18A 67.9(3) . . . . ?
C14 C15 C16 C19A -48.8(4) . . . . ?
C14 C15 C16 C17A -174.6(3) . . . . ?
C26 C21 C22 C23 53.95(18) . . . . ?
C26 C21 C20 C3 -155.15(17) . . . . ?
C26 C25 C24 C23 -56.5(2) . . . . ?
C22 C21 C26 C25 -53.61(19) . . . . ?
C22 C21 C20 C3 82.5(2) . . . . ?
C22 C23 C24 C25 57.4(2) . . . . ?
C20 C21 C26 C25 -175.55(15) . . . . ?
C20 C21 C22 C23 175.97(14) . . . . ?
